data_4512879
loop_
_publ_author_name
'Ravat, Prince'
'SeethaLekshmi, Sunil'
'Biswas, Sharmita Nandy'
'Nandy, Purnendu'
'Varughese, Sunil'

_publ_section_title
;
 Equivalence of Ethylene and Azo-Bridges in the Modular Design of
 Molecular Complexes: Role of Weak Interactions
;
_journal_issue 5
_journal_name_full 'Crystal Growth &amp; Design'
_journal_page_first 2389
_journal_paper_doi 10.1021/acs.cgd.5b00183
_journal_volume 15
_journal_year 2015
_chemical_formula_moiety 'C10 H8 N4, 2(C7 H4 N2 O6)'
_chemical_formula_sum 'C24 H16 N8 O12'
_chemical_formula_weight 608.45
_chemical_name_systematic
; 
 ? 
;
_space_group_IT_number 2
_symmetry_cell_setting triclinic
_symmetry_space_group_name_Hall '-P 1'
_symmetry_space_group_name_H-M 'P -1'
_atom_sites_solution_hydrogens geom
_atom_sites_solution_primary direct
_atom_sites_solution_secondary difmap
_audit_creation_method SHELXL-97
_cell_angle_alpha 106.135(4)
_cell_angle_beta 93.894(4)
_cell_angle_gamma 91.467(4)
_cell_formula_units_Z 1
_cell_length_a 4.6421(12)
_cell_length_b 9.923(3)
_cell_length_c 14.773(4)
_cell_measurement_reflns_used 1474
_cell_measurement_temperature 273(2)
_cell_measurement_theta_max 25.000
_cell_volume 651.5(3)
_computing_structure_refinement 'SHELXL-97 (Sheldrick, 1997)'
_computing_structure_solution 'SHELXS-97 (Sheldrick, 1990)'
_diffrn_ambient_temperature 273(2)
_diffrn_measured_fraction_theta_full 0.996
_diffrn_measured_fraction_theta_max 0.996
_diffrn_radiation_monochromator graphite
_diffrn_radiation_source 'fine-focus sealed tube'
_diffrn_radiation_type MoK\a
_diffrn_radiation_wavelength 0.71073
_diffrn_reflns_av_R_equivalents 0.0243
_diffrn_reflns_av_sigmaI/netI 0.0370
_diffrn_reflns_limit_h_max 5
_diffrn_reflns_limit_h_min -5
_diffrn_reflns_limit_k_max 11
_diffrn_reflns_limit_k_min -11
_diffrn_reflns_limit_l_max 17
_diffrn_reflns_limit_l_min -17
_diffrn_reflns_number 6181
_diffrn_reflns_theta_full 25.00
_diffrn_reflns_theta_max 25.00
_diffrn_reflns_theta_min 1.44
_exptl_absorpt_coefficient_mu 0.128
_exptl_absorpt_correction_T_max 0.977
_exptl_absorpt_correction_T_min 0.962
_exptl_absorpt_correction_type empirical
_exptl_absorpt_process_details sadabs;sheldrick,1996
_exptl_crystal_colour Orange
_exptl_crystal_density_diffrn 1.551
_exptl_crystal_density_method 'not measured'
_exptl_crystal_description 'Rectangular block'
_exptl_crystal_F_000 312
_exptl_crystal_size_max 0.30
_exptl_crystal_size_mid 0.24
_exptl_crystal_size_min 0.18
_refine_diff_density_max 0.356
_refine_diff_density_min -0.166
_refine_diff_density_rms 0.048
_refine_ls_extinction_method none
_refine_ls_goodness_of_fit_ref 0.936
_refine_ls_hydrogen_treatment mixed
_refine_ls_matrix_type full
_refine_ls_number_parameters 203
_refine_ls_number_reflns 2294
_refine_ls_number_restraints 1
_refine_ls_restrained_S_all 0.936
_refine_ls_R_factor_all 0.0764
_refine_ls_R_factor_gt 0.0460
_refine_ls_shift/su_max 0.000
_refine_ls_shift/su_mean 0.000
_refine_ls_structure_factor_coef Fsqd
_refine_ls_weighting_details 'calc w=1/[\s^2^(Fo^2^)+(0.0824P)^2^+0.0000P] where P=(Fo^2^+2Fc^2^)/3'
_refine_ls_weighting_scheme calc
_refine_ls_wR_factor_gt 0.1150
_refine_ls_wR_factor_ref 0.1264
_reflns_number_gt 1474
_reflns_number_total 2294
_reflns_threshold_expression >2sigma(I)
_cod_data_source_file cg5b00183_si_004.cif
_cod_data_source_block psr117m
_cod_depositor_comments
;
The following automatic conversions were performed:

'_symmetry_cell_setting' value 'Triclinic' changed to 'triclinic'
according to
/usr/data/users/saulius/crontab/automatic-downloads/rss-feeds/ACS/lib/dictionaries/cif_core.dic
dictionary named 'cif_core.dic' version 2.4.2 from 2011-04-26.

Automatic conversion script
Id: cif_fix_values 3143 2015-03-26 13:38:13Z robertas 

 Adding full bibliography for 4512879.cif.
;
_cod_original_sg_symbol_H-M P-1
_cod_database_code 4512879

loop_
_symmetry_equiv_pos_as_xyz
'x, y, z'
'-x, -y, -z'

loop_
_atom_site_label
_atom_site_type_symbol
_atom_site_fract_x
_atom_site_fract_y
_atom_site_fract_z
_atom_site_U_iso_or_equiv
_atom_site_adp_type
_atom_site_occupancy
_atom_site_symmetry_multiplicity
_atom_site_calc_flag
_atom_site_refinement_flags
C1 C -0.0720(4) 0.0840(2) 0.71804(16) 0.0498(5) Uani 1 1 d .
C2 C -0.2550(4) 0.1648(2) 0.79372(14) 0.0439(5) Uani 1 1 d .
C3 C -0.2591(4) 0.1349(2) 0.87978(14) 0.0462(5) Uani 1 1 d .
H3 H -0.1515 0.0631 0.8918 0.055 Uiso 1 1 calc R
C4 C -0.4265(4) 0.2138(2) 0.94775(14) 0.0471(5) Uani 1 1 d .
C5 C -0.5942(4) 0.3184(2) 0.93132(14) 0.0480(5) Uani 1 1 d .
H5 H -0.7085 0.3693 0.9770 0.058 Uiso 1 1 calc R
C6 C -0.5868(4) 0.3447(2) 0.84554(14) 0.0457(5) Uani 1 1 d .
C7 C -0.4186(4) 0.27113(19) 0.77616(14) 0.0466(5) Uani 1 1 d .
H7 H -0.4153 0.2926 0.7188 0.056 Uiso 1 1 calc R
C8 C 0.4598(4) -0.1707(2) 0.54627(15) 0.0559(6) Uani 1 1 d .
H8 H 0.3744 -0.1076 0.5177 0.067 Uiso 1 1 calc R
C9 C 0.6542(5) -0.2619(2) 0.49824(15) 0.0563(6) Uani 1 1 d .
H9 H 0.7047 -0.2582 0.4391 0.068 Uiso 1 1 calc R
C10 C 0.7709(4) -0.3578(2) 0.53932(14) 0.0472(5) Uani 1 1 d .
C11 C 0.7007(5) -0.3589(2) 0.62810(15) 0.0547(6) Uani 1 1 d .
H11 H 0.7791 -0.4229 0.6573 0.066 Uiso 1 1 calc R
C12 C 0.5108(5) -0.2625(2) 0.67229(15) 0.0576(6) Uani 1 1 d .
H12 H 0.4638 -0.2612 0.7327 0.069 Uiso 1 1 calc R
N1 N 0.3916(3) -0.17068(17) 0.63165(12) 0.0521(5) Uani 1 1 d .
N2 N 0.9712(4) -0.45065(18) 0.48426(12) 0.0583(5) Uani 1 1 d .
N3 N -0.4272(4) 0.1849(2) 1.03981(13) 0.0626(5) Uani 1 1 d .
N4 N -0.7666(4) 0.45525(18) 0.82614(15) 0.0606(5) Uani 1 1 d .
O1 O 0.0607(3) -0.01455(17) 0.74243(11) 0.0681(5) Uani 1 1 d D
O2 O -0.0562(4) 0.11385(18) 0.64498(11) 0.0770(5) Uani 1 1 d .
O3 O -0.2616(4) 0.1015(2) 1.05758(12) 0.0882(6) Uani 1 1 d .
O4 O -0.5945(5) 0.2473(2) 1.09488(13) 0.0984(7) Uani 1 1 d .
O5 O -0.9140(4) 0.51876(17) 0.88854(13) 0.0825(6) Uani 1 1 d .
O6 O -0.7639(4) 0.47556(19) 0.74883(14) 0.0915(6) Uani 1 1 d .
H1O H 0.162(6) -0.062(3) 0.6980(16) 0.124(12) Uiso 1 1 d D

loop_
_atom_site_aniso_label
_atom_site_aniso_U_11
_atom_site_aniso_U_22
_atom_site_aniso_U_33
_atom_site_aniso_U_23
_atom_site_aniso_U_13
_atom_site_aniso_U_12
C1 0.0513(12) 0.0449(12) 0.0509(13) 0.0076(10) 0.0096(10) 0.0114(10)
C2 0.0405(11) 0.0402(11) 0.0482(12) 0.0070(9) 0.0048(9) 0.0094(9)
C3 0.0452(11) 0.0400(11) 0.0534(13) 0.0112(9) 0.0065(9) 0.0133(9)
C4 0.0468(11) 0.0463(12) 0.0468(12) 0.0100(9) 0.0049(9) 0.0076(10)
C5 0.0440(11) 0.0410(11) 0.0539(13) 0.0030(10) 0.0094(9) 0.0086(9)
C6 0.0435(11) 0.0369(11) 0.0538(13) 0.0073(9) 0.0029(9) 0.0122(9)
C7 0.0491(12) 0.0430(11) 0.0457(12) 0.0095(9) 0.0020(9) 0.0072(10)
C8 0.0602(14) 0.0522(13) 0.0578(14) 0.0167(11) 0.0096(11) 0.0205(11)
C9 0.0595(13) 0.0601(14) 0.0506(13) 0.0138(11) 0.0141(10) 0.0180(11)
C10 0.0415(11) 0.0457(12) 0.0504(12) 0.0038(9) 0.0124(9) 0.0140(9)
C11 0.0580(13) 0.0518(13) 0.0571(14) 0.0166(10) 0.0106(11) 0.0218(11)
C12 0.0666(14) 0.0586(13) 0.0495(12) 0.0134(11) 0.0197(11) 0.0196(12)
N1 0.0512(10) 0.0479(10) 0.0552(11) 0.0078(8) 0.0127(8) 0.0170(9)
N2 0.0584(11) 0.0576(12) 0.0608(12) 0.0156(9) 0.0154(9) 0.0203(9)
N3 0.0699(13) 0.0663(13) 0.0535(12) 0.0174(10) 0.0109(10) 0.0158(11)
N4 0.0634(12) 0.0458(11) 0.0709(13) 0.0125(10) 0.0028(10) 0.0189(9)
O1 0.0747(11) 0.0634(10) 0.0698(11) 0.0162(9) 0.0278(9) 0.0397(9)
O2 0.1002(13) 0.0789(11) 0.0587(10) 0.0220(9) 0.0307(9) 0.0358(10)
O3 0.1058(14) 0.0960(13) 0.0735(12) 0.0383(11) 0.0081(10) 0.0386(11)
O4 0.1182(15) 0.1212(16) 0.0687(12) 0.0349(11) 0.0459(11) 0.0515(13)
O5 0.0815(12) 0.0653(11) 0.0987(13) 0.0123(10) 0.0231(10) 0.0433(10)
O6 0.1229(16) 0.0791(12) 0.0813(13) 0.0328(10) 0.0084(11) 0.0509(11)

loop_
_atom_type_symbol
_atom_type_description
_atom_type_scat_dispersion_real
_atom_type_scat_dispersion_imag
_atom_type_scat_source
C C 0.0033 0.0016 'International Tables Vol C Tables 4.2.6.8 and 6.1.1.4'
H H 0.0000 0.0000 'International Tables Vol C Tables 4.2.6.8 and 6.1.1.4'
N N 0.0061 0.0033 'International Tables Vol C Tables 4.2.6.8 and 6.1.1.4'
O O 0.0106 0.0060 'International Tables Vol C Tables 4.2.6.8 and 6.1.1.4'

loop_
_geom_angle_atom_site_label_1
_geom_angle_atom_site_label_2
_geom_angle_atom_site_label_3
_geom_angle
_geom_angle_site_symmetry_1
O2 C1 O1 126.2(2) .
O2 C1 C2 121.40(18) .
O1 C1 C2 112.37(19) .
C3 C2 C7 120.09(18) .
C3 C2 C1 121.00(17) .
C7 C2 C1 118.91(18) .
C2 C3 C4 118.89(17) .
C5 C4 C3 122.02(19) .
C5 C4 N3 118.72(18) .
C3 C4 N3 119.27(18) .
C6 C5 C4 117.63(19) .
C5 C6 C7 122.60(18) .
C5 C6 N4 118.53(18) .
C7 C6 N4 118.87(19) .
C6 C7 C2 118.76(19) .
N1 C8 C9 121.9(2) .
C10 C9 C8 118.7(2) .
C9 C10 C11 119.85(18) .
C9 C10 N2 115.50(18) .
C11 C10 N2 124.63(18) .
C10 C11 C12 117.92(19) .
N1 C12 C11 122.4(2) .
C8 N1 C12 119.17(17) .
N2 N2 C10 112.7(2) 2_746
O3 N3 O4 123.4(2) .
O3 N3 C4 118.93(19) .
O4 N3 C4 117.71(19) .
O6 N4 O5 124.22(18) .
O6 N4 C6 118.06(19) .
O5 N4 C6 117.7(2) .

loop_
_geom_bond_atom_site_label_1
_geom_bond_atom_site_label_2
_geom_bond_distance
_geom_bond_site_symmetry_2
C1 O2 1.202(2) .
C1 O1 1.289(3) .
C1 C2 1.510(3) .
C2 C3 1.385(3) .
C2 C7 1.387(3) .
C3 C4 1.388(3) .
C4 C5 1.378(3) .
C4 N3 1.466(3) .
C5 C6 1.365(3) .
C6 C7 1.384(3) .
C6 N4 1.474(3) .
C8 N1 1.321(3) .
C8 C9 1.382(3) .
C9 C10 1.367(3) .
C10 C11 1.376(3) .
C10 N2 1.451(3) .
C11 C12 1.376(3) .
C12 N1 1.334(3) .
N2 N2 1.223(3) 2_746
N3 O3 1.213(2) .
N3 O4 1.216(2) .
N4 O6 1.215(2) .
N4 O5 1.225(2) .
